data_7706368
loop_
_publ_author_name
'Brunecker, Carina'
'Arrowsmith, Merle'
'M\"ussig, Jonas H'
'B\"ohnke, Julian'
'Stoy, Andreas'
'He\&s, Merlin'
'Hofmann, Alexander'
'Lenczyk, Carsten'
'Lichtenberg, Crispin'
'Ramler, Jacqueline'
'Rempel, Anna'
'Braunschweig, Holger'

_publ_section_title
;
 Synthesis and characterisation of boranediyl- and diboranediyl-bridged
 diplatinum A-frame complexes.
;
_journal_issue 10
_journal_name_full 'Dalton transactions (Cambridge, England : 2003)'
_journal_page_first 3506
_journal_page_last 3515
_journal_paper_doi 10.1039/d0dt03855e
_journal_volume 50
_journal_year 2021
_chemical_formula_moiety 'C12 H32 B Cl4 I3 P4 Pt2'
_chemical_formula_sum 'C12 H32 B Cl4 I3 P4 Pt2'
_chemical_formula_weight 1223.74
_chemical_name_systematic 4-I(I)
_chemical_properties_physical
'Air-sensitive,Moisture-sensitive,Heat-sensitive,Light-sensitive,slowly decomposes in solution'
_space_group_crystal_system monoclinic
_space_group_IT_number 14
_space_group_name_Hall '-P 2ybc'
_space_group_name_H-M_alt 'P 1 21/c 1'
_atom_sites_solution_hydrogens geom
_audit_creation_method SHELXL-2017/1
_audit_update_record
;
2020-11-06 deposited with the CCDC.	2021-01-08 downloaded from the CCDC.
;
_cell_angle_alpha 90
_cell_angle_beta 94.570(2)
_cell_angle_gamma 90
_cell_formula_units_Z 8
_cell_length_a 14.9329(9)
_cell_length_b 15.7221(9)
_cell_length_c 26.2447(16)
_cell_measurement_reflns_used 9827
_cell_measurement_temperature 100(2)
_cell_measurement_theta_max 28.23
_cell_measurement_theta_min 2.74
_cell_volume 6142.1(6)
_computing_cell_refinement 'Saint+ ver. V8.37A (Bruker AXS)'
_computing_data_collection 'APEX2 ver. 2014.9 (Bruker AXS)'
_computing_data_reduction 'Saint+ ver. V8.37A (Bruker AXS)'
_computing_molecular_graphics 'ShelXLe (Huebschle et all, 2011)'
_computing_publication_material 'SHELXL-2017/1 (Sheldrick, 2017)'
_computing_structure_refinement 'SHELXL-2017/1 (Sheldrick, 2017)'
_computing_structure_solution 'SHELXT (Sheldrick, 2014)'
_diffrn_ambient_temperature 100(2)
_diffrn_detector 'CMOS area detector (Photon II)'
_diffrn_detector_area_resol_mean 7.5
_diffrn_measured_fraction_theta_full 1.000
_diffrn_measured_fraction_theta_max 1.000
_diffrn_measurement_device_type 'Bruker D8 Quest'
_diffrn_measurement_method '\f and \w scans'
_diffrn_radiation_monochromator 'multi-layer mirror'
_diffrn_radiation_type MoK\a
_diffrn_radiation_wavelength 0.71073
_diffrn_reflns_av_R_equivalents 0.0642
_diffrn_reflns_av_unetI/netI 0.0256
_diffrn_reflns_Laue_measured_fraction_full 1.000
_diffrn_reflns_Laue_measured_fraction_max 1.000
_diffrn_reflns_limit_h_max 18
_diffrn_reflns_limit_h_min -18
_diffrn_reflns_limit_k_max 19
_diffrn_reflns_limit_k_min -19
_diffrn_reflns_limit_l_max 32
_diffrn_reflns_limit_l_min -32
_diffrn_reflns_number 141680
_diffrn_reflns_point_group_measured_fraction_full 1.000
_diffrn_reflns_point_group_measured_fraction_max 1.000
_diffrn_reflns_theta_full 26.000
_diffrn_reflns_theta_max 26.022
_diffrn_reflns_theta_min 1.884
_diffrn_source 'microfocus sealed tube (Incoatec ImS)'
_exptl_absorpt_coefficient_mu 12.674
_exptl_absorpt_correction_T_max 0.7457
_exptl_absorpt_correction_T_min 0.4941
_exptl_absorpt_correction_type multi-scan
_exptl_absorpt_process_details 'SadAbs 2016/2 (Bruker AXS)'
_exptl_crystal_colour orange
_exptl_crystal_density_diffrn 2.647
_exptl_crystal_description block
_exptl_crystal_F_000 4416
_exptl_crystal_recrystallization_method 'Re-crystallisation from solvent: CH2Cl2/pentane'
_exptl_crystal_size_max 0.364
_exptl_crystal_size_mid 0.191
_exptl_crystal_size_min 0.163
_refine_diff_density_max 1.104
_refine_diff_density_min -0.908
_refine_diff_density_rms 0.140
_refine_ls_extinction_method none
_refine_ls_goodness_of_fit_ref 1.121
_refine_ls_hydrogen_treatment constr
_refine_ls_matrix_type full
_refine_ls_number_parameters 560
_refine_ls_number_reflns 12098
_refine_ls_number_restraints 168
_refine_ls_restrained_S_all 1.128
_refine_ls_R_factor_all 0.0312
_refine_ls_R_factor_gt 0.0252
_refine_ls_shift/su_max 0.004
_refine_ls_shift/su_mean 0.000
_refine_ls_structure_factor_coef Fsqd
_refine_ls_weighting_details 'w=1/[\s^2^(Fo^2^)+24.1508P] where P=(Fo^2^+2Fc^2^)/3'
_refine_ls_weighting_scheme calc
_refine_ls_wR_factor_gt 0.0435
_refine_ls_wR_factor_ref 0.0451
_reflns_Friedel_coverage 0.000
_reflns_number_gt 10810
_reflns_number_total 12098
_reflns_threshold_expression 'I > 2\s(I)'
_cod_data_source_file d0dt03855e2.cif
_cod_data_source_block test_a_CCDC5
_cod_depositor_comments 'Adding full bibliography for 7706356--7706368.cif.'
_cod_original_sg_symbol_H-M 'P 21/c'
_cod_database_code 7706368
_shelx_shelxl_version_number 2017/1
_shelx_space_group_comment
;
The symmetry employed for this shelxl refinement is uniquely defined
by the following loop, which should always be used as a source of
symmetry information in preference to the above space-group names.
They are only intended as comments.
;

loop_
_space_group_symop_operation_xyz
'x, y, z'
'-x, y+1/2, -z+1/2'
'-x, -y, -z'
'x, -y-1/2, z-1/2'

loop_
_atom_site_label
_atom_site_type_symbol
_atom_site_fract_x
_atom_site_fract_y
_atom_site_fract_z
_atom_site_U_iso_or_equiv
_atom_site_adp_type
_atom_site_occupancy
_atom_site_site_symmetry_order
_atom_site_calc_flag
_atom_site_refinement_flags_posn
_atom_site_refinement_flags_adp
_atom_site_refinement_flags_occupancy
_atom_site_disorder_assembly
_atom_site_disorder_group
C1_1 C 1.0196(5) 0.4530(4) 0.6209(4) 0.064(3) Uani 1 1 d . . . . .
H1A_1 H 1.001513 0.452996 0.584176 0.095 Uiso 1 1 calc R U . . .
H1B_1 H 0.970215 0.431200 0.639614 0.095 Uiso 1 1 calc R U . . .
H1C_1 H 1.072506 0.416572 0.627654 0.095 Uiso 1 1 calc R U . . .
C2_1 C 1.0852(5) 0.5455(6) 0.7083(3) 0.060(2) Uani 1 1 d . . . . .
H2A_1 H 1.102635 0.600720 0.723344 0.089 Uiso 1 1 calc R U . . .
H2B_1 H 1.137032 0.507124 0.710980 0.089 Uiso 1 1 calc R U . . .
H2C_1 H 1.036721 0.521013 0.726732 0.089 Uiso 1 1 calc R U . . .
C3_1 C 1.1485(3) 0.5784(3) 0.6094(2) 0.0209(11) Uani 1 1 d . . . . .
H3A_1 H 1.191376 0.532241 0.619539 0.025 Uiso 1 1 calc R U . . .
H3AB_1 H 1.132986 0.572488 0.572146 0.025 Uiso 1 1 calc R U . . .
C4_1 C 1.2765(4) 0.6638(4) 0.6783(3) 0.0406(17) Uani 1 1 d . . . . .
H4A_1 H 1.319548 0.710745 0.683051 0.061 Uiso 1 1 calc R U . . .
H4B_1 H 1.309154 0.609893 0.676804 0.061 Uiso 1 1 calc R U . . .
H4C_1 H 1.238523 0.662439 0.707107 0.061 Uiso 1 1 calc R U . . .
C5_1 C 1.2859(4) 0.6768(4) 0.5703(3) 0.0429(17) Uani 1 1 d . . . . .
H5A_1 H 1.329049 0.723439 0.575872 0.064 Uiso 1 1 calc R U . . .
H5B_1 H 1.252852 0.683269 0.536760 0.064 Uiso 1 1 calc R U . . .
H5C_1 H 1.318027 0.622375 0.571669 0.064 Uiso 1 1 calc R U . . .
C6_1 C 0.7457(4) 0.7752(4) 0.5881(3) 0.0414(16) Uani 1 1 d . . . . .
H6A_1 H 0.758374 0.766285 0.552468 0.062 Uiso 1 1 calc R U . . .
H6B_1 H 0.710772 0.827540 0.590840 0.062 Uiso 1 1 calc R U . . .
H6C_1 H 0.711153 0.726840 0.599749 0.062 Uiso 1 1 calc R U . . .
C7_1 C 0.8165(4) 0.8196(4) 0.6893(2) 0.0375(16) Uani 1 1 d . . . . .
H7A_1 H 0.869895 0.832799 0.712154 0.056 Uiso 1 1 calc R U . . .
H7B_1 H 0.781960 0.774556 0.704510 0.056 Uiso 1 1 calc R U . . .
H7C_1 H 0.779205 0.870718 0.684454 0.056 Uiso 1 1 calc R U . . .
C8_1 C 0.9003(4) 0.8788(3) 0.6001(2) 0.0255(12) Uani 1 1 d . . . . .
H8A_1 H 0.893541 0.872185 0.562496 0.031 Uiso 1 1 calc R U . . .
H8AB_1 H 0.863131 0.928206 0.608539 0.031 Uiso 1 1 calc R U . . .
C9_1 C 1.0151(4) 0.9593(4) 0.6791(2) 0.0330(14) Uani 1 1 d . . . . .
H9A_1 H 1.073608 0.985667 0.688338 0.049 Uiso 1 1 calc R U . . .
H9B_1 H 1.002065 0.917460 0.705148 0.049 Uiso 1 1 calc R U . . .
H9C_1 H 0.968360 1.003244 0.676939 0.049 Uiso 1 1 calc R U . . .
C10_1 C 1.0347(4) 0.9929(4) 0.5737(2) 0.0328(14) Uani 1 1 d . . . . .
H10A_1 H 1.091245 1.021951 0.584136 0.049 Uiso 1 1 calc R U . . .
H10B_1 H 0.984837 1.033364 0.573914 0.049 Uiso 1 1 calc R U . . .
H10C_1 H 1.037419 0.969892 0.539109 0.049 Uiso 1 1 calc R U . . .
B1_1 B 1.0197(4) 0.7253(4) 0.5905(2) 0.0191(12) Uani 1 1 d . . . . .
P1_1 P 1.04645(9) 0.55971(9) 0.64155(6) 0.0225(3) Uani 1 1 d . . . . .
P2_1 P 1.20742(9) 0.67902(9) 0.61979(6) 0.0211(3) Uani 1 1 d . . . . .
P3_1 P 0.85094(9) 0.78411(9) 0.62784(6) 0.0247(3) Uani 1 1 d . . . . .
P4_1 P 1.01734(9) 0.90683(9) 0.61768(5) 0.0210(3) Uani 1 1 d . . . . .
I11_1 I 0.81833(3) 0.57406(3) 0.68739(2) 0.03438(10) Uani 1 1 d . . . . .
I12_1 I 1.26121(3) 0.90152(2) 0.65022(2) 0.03071(9) Uani 1 1 d . . . . .
I13_1 I 0.99241(3) 0.71269(2) 0.50449(2) 0.02857(9) Uani 1 1 d . . . . .
Pt1_1 Pt 0.93761(2) 0.66355(2) 0.63189(2) 0.01801(5) Uani 1 1 d . . . . .
Pt2_1 Pt 1.11928(2) 0.79830(2) 0.61667(2) 0.01689(5) Uani 1 1 d . . . . .
C1_2 C 0.4687(4) 1.0223(4) 0.4185(3) 0.0408(17) Uani 1 1 d . . . . .
H1A_2 H 0.472985 1.003945 0.454330 0.061 Uiso 1 1 calc R U . . .
H1B_2 H 0.408642 1.045590 0.409413 0.061 Uiso 1 1 calc R U . . .
H1C_2 H 0.513926 1.066194 0.413897 0.061 Uiso 1 1 calc R U . . .
C2_2 C 0.4976(4) 0.9786(4) 0.3157(2) 0.0381(16) Uani 1 1 d . . . . .
H2A_2 H 0.514928 0.934739 0.291826 0.057 Uiso 1 1 calc R U . . .
H2B_2 H 0.543428 1.023327 0.318429 0.057 Uiso 1 1 calc R U . . .
H2C_2 H 0.439703 1.003156 0.303181 0.057 Uiso 1 1 calc R U . . .
C3_2 C 0.6036(3) 0.9024(3) 0.4007(2) 0.0224(12) Uani 1 1 d . . . . .
H3A_2 H 0.643028 0.950922 0.393598 0.027 Uiso 1 1 calc R U . . .
H3AB_2 H 0.605281 0.896636 0.438373 0.027 Uiso 1 1 calc R U . . .
C4_2 C 0.7529(4) 0.7939(4) 0.4200(2) 0.0334(14) Uani 1 1 d . . . . .
H4A_2 H 0.791020 0.748960 0.407520 0.050 Uiso 1 1 calc R U . . .
H4B_2 H 0.734640 0.778440 0.453788 0.050 Uiso 1 1 calc R U . . .
H4C_2 H 0.786437 0.847517 0.422331 0.050 Uiso 1 1 calc R U . . .
C5_2 C 0.6987(4) 0.8412(4) 0.3169(2) 0.0343(15) Uani 1 1 d . . . . .
H5A_2 H 0.734982 0.795433 0.303654 0.051 Uiso 1 1 calc R U . . .
H5B_2 H 0.736303 0.891668 0.323567 0.051 Uiso 1 1 calc R U . . .
H5C_2 H 0.648989 0.854998 0.291622 0.051 Uiso 1 1 calc R U . . .
C6_2 C 0.1928(4) 0.7025(4) 0.3904(3) 0.0364(15) Uani 1 1 d . . . . .
H6A_2 H 0.201831 0.702987 0.427770 0.055 Uiso 1 1 calc R U . . .
H6B_2 H 0.159553 0.651194 0.379158 0.055 Uiso 1 1 calc R U . . .
H6C_2 H 0.158526 0.752976 0.378710 0.055 Uiso 1 1 calc R U . . .
C7_2 C 0.2736(4) 0.6826(4) 0.2966(2) 0.0347(14) Uani 1 1 d . . . . .
H7A_2 H 0.329160 0.680238 0.279101 0.052 Uiso 1 1 calc R U . . .
H7B_2 H 0.235164 0.728264 0.281788 0.052 Uiso 1 1 calc R U . . .
H7C_2 H 0.241951 0.628147 0.292405 0.052 Uiso 1 1 calc R U . . .
C8_2 C 0.3519(4) 0.6051(3) 0.3890(2) 0.0233(12) Uani 1 1 d . . . . .
H8A_2 H 0.310992 0.557521 0.378525 0.028 Uiso 1 1 calc R U . . .
H8AB_2 H 0.354765 0.608346 0.426763 0.028 Uiso 1 1 calc R U . . .
C9_2 C 0.4958(4) 0.4929(4) 0.4156(3) 0.0458(18) Uani 1 1 d . . . . .
H9A_2 H 0.550586 0.465158 0.405784 0.069 Uiso 1 1 calc R U . . .
H9B_2 H 0.447106 0.451033 0.415302 0.069 Uiso 1 1 calc R U . . .
H9C_2 H 0.506612 0.516814 0.450035 0.069 Uiso 1 1 calc R U . . .
C10_2 C 0.4439(5) 0.5219(4) 0.3108(3) 0.0448(18) Uani 1 1 d . . . . .
H10A_2 H 0.498579 0.492074 0.302695 0.067 Uiso 1 1 calc R U . . .
H10B_2 H 0.426669 0.563040 0.283705 0.067 Uiso 1 1 calc R U . . .
H10C_2 H 0.395237 0.480700 0.313383 0.067 Uiso 1 1 calc R U . . .
B1_2 B 0.4808(4) 0.7523(4) 0.4087(2) 0.0191(12) Uani 1 1 d . . . . .
P1_2 P 0.48810(9) 0.93170(9) 0.37760(6) 0.0217(3) Uani 1 1 d . . . . .
P2_2 P 0.65402(9) 0.80655(9) 0.37601(6) 0.0221(3) Uani 1 1 d . . . . .
P3_2 P 0.30045(9) 0.70313(9) 0.36365(6) 0.0213(3) Uani 1 1 d . . . . .
P4_2 P 0.46444(10) 0.57712(9) 0.37085(6) 0.0244(3) Uani 1 1 d . . . . .
I1_2 I 0.24822(2) 0.92707(2) 0.33402(2) 0.02926(9) Uani 1 1 d . . . . .
I2_2 I 0.68535(3) 0.59890(3) 0.31598(2) 0.03334(9) Uani 1 1 d . . . . .
I3_2 I 0.49165(3) 0.74868(2) 0.49517(2) 0.02897(9) Uani 1 1 d . . . . .
Pt1_2 Pt 0.38479(2) 0.82439(2) 0.37587(2) 0.01698(5) Uani 1 1 d . . . . .
Pt2_2 Pt 0.56551(2) 0.68671(2) 0.37147(2) 0.01765(5) Uani 1 1 d . . . . .
C1 C 0.7806(4) 0.5705(4) 0.5313(3) 0.0554(15) Uani 1 1 d D U . . .
H1A_31 H 0.826476 0.616143 0.533678 0.066 Uiso 0.882(8) 1 calc R U P A 1
H1B_31 H 0.747088 0.572888 0.562290 0.066 Uiso 0.882(8) 1 calc R U P A 1
H1A_32 H 0.769323 0.567207 0.567869 0.066 Uiso 0.118(8) 1 calc R U P A -1
H1B_32 H 0.818119 0.621951 0.528261 0.066 Uiso 0.118(8) 1 calc R U P A -1
Cl1_31 Cl 0.8330(3) 0.47133(19) 0.52739(19) 0.0556(11) Uani 0.882(8) 1 d D U P A 1
Cl2_31 Cl 0.7066(2) 0.58621(18) 0.47682(14) 0.0714(10) Uani 0.882(8) 1 d D U P A 1
Cl1_32 Cl 0.8563(18) 0.4871(14) 0.5239(16) 0.051(4) Uani 0.118(8) 1 d D U P A -1
Cl2_32 Cl 0.6764(10) 0.6013(14) 0.5019(11) 0.067(2) Uani 0.118(8) 1 d D U P A -1
C1_4 C 0.2783(4) 0.9133(4) 0.4937(3) 0.0370(15) Uani 1 1 d . . . . .
H1A_4 H 0.314764 0.895093 0.465738 0.044 Uiso 1 1 calc R U . . .
H1AB_4 H 0.311539 0.898308 0.526588 0.044 Uiso 1 1 calc R U . . .
Cl1_4 Cl 0.26221(12) 1.02468(10) 0.49057(7) 0.0450(4) Uani 1 1 d . . . . .
Cl2_4 Cl 0.17487(12) 0.85969(11) 0.48824(7) 0.0468(4) Uani 1 1 d . . . . .
C1_51 C 0.9987(9) 0.8134(8) 0.2946(5) 0.047(2) Uani 0.549(10) 1 d . U P B 1
H1A_51 H 1.045699 0.856007 0.304413 0.056 Uiso 0.549(10) 1 calc R U P B 1
H1AB_51 H 0.952535 0.841720 0.271289 0.056 Uiso 0.549(10) 1 calc R U P B 1
Cl1_51 Cl 0.9496(7) 0.7822(6) 0.3487(4) 0.067(2) Uani 0.549(10) 1 d . U P B 1
Cl2_51 Cl 1.0467(7) 0.7326(7) 0.2613(4) 0.059(2) Uani 0.549(10) 1 d . U P B 1
C1_52 C 0.9331(11) 0.7668(11) 0.2999(7) 0.050(2) Uani 0.451(10) 1 d . U P B 2
H1A_52 H 0.911402 0.816016 0.278800 0.060 Uiso 0.451(10) 1 calc R U P B 2
H1AB_52 H 0.883348 0.725221 0.300171 0.060 Uiso 0.451(10) 1 calc R U P B 2
Cl1_52 Cl 0.9625(8) 0.8007(7) 0.3617(4) 0.0454(16) Uani 0.451(10) 1 d . U P B 2
Cl2_52 Cl 1.0263(8) 0.7187(9) 0.2720(5) 0.0494(19) Uani 0.451(10) 1 d . U P B 2
C1_61 C 0.5722(10) 0.7428(11) 0.2026(5) 0.056(2) Uani 0.527(13) 1 d . U P C 1
H1A_61 H 0.625690 0.777731 0.212999 0.067 Uiso 0.527(13) 1 calc R U P C 1
H1AB_61 H 0.590238 0.682173 0.203726 0.067 Uiso 0.527(13) 1 calc R U P C 1
Cl1_61 Cl 0.4818(15) 0.7618(12) 0.2478(9) 0.055(3) Uani 0.527(13) 1 d . U P C 1
Cl2_61 Cl 0.5337(8) 0.7679(8) 0.1458(5) 0.080(2) Uani 0.527(13) 1 d . U P C 1
C1_62 C 0.5183(13) 0.7103(12) 0.2001(6) 0.059(2) Uani 0.473(13) 1 d . U P C 2
H1A_62 H 0.578507 0.688249 0.211981 0.070 Uiso 0.473(13) 1 calc R U P C 2
H1AB_62 H 0.476296 0.661600 0.199953 0.070 Uiso 0.473(13) 1 calc R U P C 2
Cl1_62 Cl 0.4878(16) 0.7798(14) 0.2448(10) 0.053(3) Uani 0.473(13) 1 d . U P C 2
Cl2_62 Cl 0.5231(8) 0.7415(7) 0.1387(4) 0.0536(18) Uani 0.473(13) 1 d . U P C 2

loop_
_atom_site_aniso_label
_atom_site_aniso_U_11
_atom_site_aniso_U_22
_atom_site_aniso_U_33
_atom_site_aniso_U_23
_atom_site_aniso_U_13
_atom_site_aniso_U_12
C1_1 0.030(4) 0.024(4) 0.135(8) -0.001(4) -0.002(4) -0.007(3)
C2_1 0.033(4) 0.116(7) 0.029(4) 0.030(4) 0.003(3) 0.014(4)
C3_1 0.022(3) 0.019(3) 0.022(3) -0.001(2) 0.001(2) -0.002(2)
C4_1 0.040(4) 0.022(3) 0.054(4) 0.004(3) -0.025(3) -0.004(3)
C5_1 0.033(4) 0.035(4) 0.064(5) 0.003(3) 0.025(3) 0.001(3)
C6_1 0.022(3) 0.047(4) 0.053(4) 0.005(3) -0.006(3) 0.010(3)
C7_1 0.034(4) 0.040(4) 0.040(4) -0.015(3) 0.018(3) -0.001(3)
C8_1 0.026(3) 0.023(3) 0.028(3) 0.000(2) 0.001(2) 0.009(2)
C9_1 0.039(4) 0.026(3) 0.034(4) -0.006(3) -0.001(3) -0.001(3)
C10_1 0.038(4) 0.025(3) 0.036(4) 0.011(3) 0.003(3) 0.006(3)
B1_1 0.017(3) 0.018(3) 0.023(3) 0.001(2) 0.005(2) 0.004(2)
P1_1 0.0192(7) 0.0193(7) 0.0286(8) 0.0057(6) 0.0000(6) -0.0025(5)
P2_1 0.0160(7) 0.0179(7) 0.0293(8) 0.0017(6) 0.0018(6) -0.0011(5)
P3_1 0.0170(7) 0.0274(8) 0.0300(8) -0.0033(6) 0.0035(6) 0.0032(6)
P4_1 0.0249(7) 0.0173(7) 0.0208(7) -0.0002(6) 0.0016(6) 0.0023(6)
I11_1 0.0300(2) 0.0424(2) 0.0317(2) -0.00099(18) 0.00901(17) -0.01783(17)
I12_1 0.0289(2) 0.02384(19) 0.0385(2) 0.00197(16) -0.00274(17) -0.01164(15)
I13_1 0.0318(2) 0.0352(2) 0.01848(18) -0.00112(15) 0.00047(15) -0.00243(16)
Pt1_1 0.01487(10) 0.02090(10) 0.01826(10) -0.00072(8) 0.00129(8) -0.00277(8)
Pt2_1 0.01645(10) 0.01462(10) 0.01963(11) 0.00074(8) 0.00161(8) -0.00128(8)
C1_2 0.031(3) 0.025(3) 0.066(5) -0.014(3) -0.001(3) -0.002(3)
C2_2 0.031(3) 0.041(4) 0.042(4) 0.019(3) -0.002(3) -0.007(3)
C3_2 0.018(3) 0.024(3) 0.025(3) 0.000(2) -0.003(2) -0.005(2)
C4_2 0.017(3) 0.043(4) 0.038(4) 0.003(3) -0.010(3) 0.000(3)
C5_2 0.034(3) 0.039(4) 0.032(3) 0.006(3) 0.015(3) -0.006(3)
C6_2 0.019(3) 0.042(4) 0.049(4) -0.003(3) 0.008(3) -0.002(3)
C7_2 0.041(4) 0.038(4) 0.024(3) -0.001(3) -0.007(3) -0.008(3)
C8_2 0.027(3) 0.017(3) 0.026(3) -0.001(2) 0.002(2) -0.004(2)
C9_2 0.038(4) 0.025(3) 0.075(5) 0.018(3) 0.004(4) 0.006(3)
C10_2 0.042(4) 0.045(4) 0.048(4) -0.028(3) 0.009(3) -0.005(3)
B1_2 0.016(3) 0.020(3) 0.021(3) 0.002(2) 0.003(2) -0.006(2)
P1_2 0.0215(7) 0.0174(7) 0.0258(8) 0.0018(6) 0.0003(6) -0.0024(5)
P2_2 0.0162(7) 0.0256(7) 0.0245(8) 0.0026(6) 0.0011(6) -0.0009(6)
P3_2 0.0164(7) 0.0228(7) 0.0243(8) -0.0010(6) -0.0005(6) -0.0040(5)
P4_2 0.0255(8) 0.0172(7) 0.0306(8) -0.0034(6) 0.0028(6) -0.0009(6)
I1_2 0.02431(19) 0.0282(2) 0.0340(2) 0.00115(16) -0.00573(16) 0.00813(15)
I2_2 0.0316(2) 0.0334(2) 0.0363(2) 0.00029(17) 0.01075(18) 0.01442(17)
I3_2 0.0328(2) 0.0367(2) 0.01767(18) 0.00195(16) 0.00352(15) 0.00302(16)
Pt1_2 0.01438(10) 0.01713(10) 0.01924(11) 0.00008(8) 0.00010(8) 0.00001(8)
Pt2_2 0.01559(10) 0.01867(10) 0.01870(10) 0.00081(8) 0.00148(8) 0.00202(8)
C1 0.059(3) 0.047(3) 0.057(3) -0.011(3) -0.017(3) 0.011(3)
Cl1_31 0.090(2) 0.0397(15) 0.0360(13) 0.0012(13) 0.0003(17) 0.0175(16)
Cl2_31 0.0707(18) 0.0607(15) 0.076(2) -0.0116(14) -0.0362(16) 0.0181(13)
Cl1_32 0.074(7) 0.035(6) 0.039(7) -0.006(6) -0.023(6) 0.012(6)
Cl2_32 0.066(4) 0.061(4) 0.069(4) -0.012(4) -0.025(4) 0.012(4)
C1_4 0.036(4) 0.038(4) 0.037(4) 0.003(3) 0.003(3) 0.007(3)
Cl1_4 0.0539(11) 0.0345(9) 0.0438(10) -0.0044(7) -0.0126(8) 0.0016(7)
Cl2_4 0.0514(10) 0.0454(10) 0.0460(10) -0.0027(8) 0.0190(8) -0.0083(8)
C1_51 0.037(4) 0.051(4) 0.053(4) -0.008(4) 0.003(4) 0.007(3)
Cl1_51 0.049(4) 0.077(5) 0.078(5) 0.020(4) 0.023(4) 0.007(3)
Cl2_51 0.051(5) 0.059(4) 0.065(5) -0.029(3) -0.012(3) 0.001(3)
C1_52 0.037(4) 0.057(5) 0.057(5) -0.009(4) 0.003(4) 0.010(4)
Cl1_52 0.039(3) 0.054(3) 0.043(3) -0.016(2) 0.001(2) 0.000(2)
Cl2_52 0.038(4) 0.060(4) 0.050(4) -0.018(3) 0.003(3) 0.002(3)
C1_61 0.040(4) 0.086(6) 0.041(4) -0.002(4) 0.005(4) 0.000(4)
Cl1_61 0.043(4) 0.086(7) 0.034(3) 0.002(4) -0.010(3) -0.002(4)
Cl2_61 0.066(4) 0.119(6) 0.057(4) 0.010(4) 0.022(3) -0.007(4)
C1_62 0.046(4) 0.086(6) 0.043(4) -0.002(4) 0.004(4) 0.000(4)
Cl1_62 0.036(3) 0.085(7) 0.037(4) -0.007(5) 0.001(3) -0.010(4)
Cl2_62 0.043(3) 0.086(5) 0.031(2) -0.019(3) 0.000(2) -0.007(3)

loop_
_atom_type_symbol
_atom_type_description
_atom_type_scat_dispersion_real
_atom_type_scat_dispersion_imag
_atom_type_scat_source
C C 0.0033 0.0016 'International Tables Vol C Tables 4.2.6.8 and 6.1.1.4'
H H 0.0000 0.0000 'International Tables Vol C Tables 4.2.6.8 and 6.1.1.4'
B B 0.0013 0.0007 'International Tables Vol C Tables 4.2.6.8 and 6.1.1.4'
P P 0.1023 0.0942 'International Tables Vol C Tables 4.2.6.8 and 6.1.1.4'
I I -0.4742 1.8119 'International Tables Vol C Tables 4.2.6.8 and 6.1.1.4'
Pt Pt -1.7033 8.3905 'International Tables Vol C Tables 4.2.6.8 and 6.1.1.4'
Cl Cl 0.1484 0.1585 'International Tables Vol C Tables 4.2.6.8 and 6.1.1.4'

loop_
_geom_angle_atom_site_label_1
_geom_angle_atom_site_label_2
_geom_angle_atom_site_label_3
_geom_angle
_geom_angle_site_symmetry_1
_geom_angle_site_symmetry_3
_geom_angle_publ_flag
P1_1 C1_1 H1A_1 109.5 . . ?
P1_1 C1_1 H1B_1 109.5 . . ?
H1A_1 C1_1 H1B_1 109.5 . . ?
P1_1 C1_1 H1C_1 109.5 . . ?
H1A_1 C1_1 H1C_1 109.5 . . ?
H1B_1 C1_1 H1C_1 109.5 . . ?
P1_1 C2_1 H2A_1 109.5 . . ?
P1_1 C2_1 H2B_1 109.5 . . ?
H2A_1 C2_1 H2B_1 109.5 . . ?
P1_1 C2_1 H2C_1 109.5 . . ?
H2A_1 C2_1 H2C_1 109.5 . . ?
H2B_1 C2_1 H2C_1 109.5 . . ?
P2_1 C3_1 P1_1 118.8(3) . . ?
P2_1 C3_1 H3A_1 107.6 . . ?
P1_1 C3_1 H3A_1 107.6 . . ?
P2_1 C3_1 H3AB_1 107.6 . . ?
P1_1 C3_1 H3AB_1 107.6 . . ?
H3A_1 C3_1 H3AB_1 107.0 . . ?
P2_1 C4_1 H4A_1 109.5 . . ?
P2_1 C4_1 H4B_1 109.5 . . ?
H4A_1 C4_1 H4B_1 109.5 . . ?
P2_1 C4_1 H4C_1 109.5 . . ?
H4A_1 C4_1 H4C_1 109.5 . . ?
H4B_1 C4_1 H4C_1 109.5 . . ?
P2_1 C5_1 H5A_1 109.5 . . ?
P2_1 C5_1 H5B_1 109.5 . . ?
H5A_1 C5_1 H5B_1 109.5 . . ?
P2_1 C5_1 H5C_1 109.5 . . ?
H5A_1 C5_1 H5C_1 109.5 . . ?
H5B_1 C5_1 H5C_1 109.5 . . ?
P3_1 C6_1 H6A_1 109.5 . . ?
P3_1 C6_1 H6B_1 109.5 . . ?
H6A_1 C6_1 H6B_1 109.5 . . ?
P3_1 C6_1 H6C_1 109.5 . . ?
H6A_1 C6_1 H6C_1 109.5 . . ?
H6B_1 C6_1 H6C_1 109.5 . . ?
P3_1 C7_1 H7A_1 109.5 . . ?
P3_1 C7_1 H7B_1 109.5 . . ?
H7A_1 C7_1 H7B_1 109.5 . . ?
P3_1 C7_1 H7C_1 109.5 . . ?
H7A_1 C7_1 H7C_1 109.5 . . ?
H7B_1 C7_1 H7C_1 109.5 . . ?
P4_1 C8_1 P3_1 120.1(3) . . ?
P4_1 C8_1 H8A_1 107.3 . . ?
P3_1 C8_1 H8A_1 107.3 . . ?
P4_1 C8_1 H8AB_1 107.3 . . ?
P3_1 C8_1 H8AB_1 107.3 . . ?
H8A_1 C8_1 H8AB_1 106.9 . . ?
P4_1 C9_1 H9A_1 109.5 . . ?
P4_1 C9_1 H9B_1 109.5 . . ?
H9A_1 C9_1 H9B_1 109.5 . . ?
P4_1 C9_1 H9C_1 109.5 . . ?
H9A_1 C9_1 H9C_1 109.5 . . ?
H9B_1 C9_1 H9C_1 109.5 . . ?
P4_1 C10_1 H10A_1 109.5 . . ?
P4_1 C10_1 H10B_1 109.5 . . ?
H10A_1 C10_1 H10B_1 109.5 . . ?
P4_1 C10_1 H10C_1 109.5 . . ?
H10A_1 C10_1 H10C_1 109.5 . . ?
H10B_1 C10_1 H10C_1 109.5 . . ?
Pt2_1 B1_1 Pt1_1 125.9(3) . . ?
Pt2_1 B1_1 I13_1 118.1(3) . . ?
Pt1_1 B1_1 I13_1 115.9(3) . . ?
C1_1 P1_1 C2_1 102.8(4) . . ?
C1_1 P1_1 C3_1 100.7(3) . . ?
C2_1 P1_1 C3_1 104.7(3) . . ?
C1_1 P1_1 Pt1_1 119.3(2) . . ?
C2_1 P1_1 Pt1_1 111.2(3) . . ?
C3_1 P1_1 Pt1_1 116.30(18) . . ?
C4_1 P2_1 C5_1 104.4(3) . . ?
C4_1 P2_1 C3_1 104.5(3) . . ?
C5_1 P2_1 C3_1 101.9(3) . . ?
C4_1 P2_1 Pt2_1 115.4(2) . . ?
C5_1 P2_1 Pt2_1 113.1(2) . . ?
C3_1 P2_1 Pt2_1 115.93(18) . . ?
C7_1 P3_1 C6_1 103.8(3) . . ?
C7_1 P3_1 C8_1 104.7(3) . . ?
C6_1 P3_1 C8_1 101.0(3) . . ?
C7_1 P3_1 Pt1_1 114.3(2) . . ?
C6_1 P3_1 Pt1_1 114.9(2) . . ?
C8_1 P3_1 Pt1_1 116.44(18) . . ?
C10_1 P4_1 C9_1 103.9(3) . . ?
C10_1 P4_1 C8_1 101.7(3) . . ?
C9_1 P4_1 C8_1 104.4(3) . . ?
C10_1 P4_1 Pt2_1 114.9(2) . . ?
C9_1 P4_1 Pt2_1 114.2(2) . . ?
C8_1 P4_1 Pt2_1 116.20(18) . . ?
B1_1 Pt1_1 P3_1 86.58(17) . . ?
B1_1 Pt1_1 P1_1 86.86(17) . . ?
P3_1 Pt1_1 P1_1 169.05(5) . . ?
B1_1 Pt1_1 I11_1 178.02(19) . . ?
P3_1 Pt1_1 I11_1 93.44(4) . . ?
P1_1 Pt1_1 I11_1 93.42(4) . . ?
B1_1 Pt2_1 P4_1 87.34(17) . . ?
B1_1 Pt2_1 P2_1 87.19(17) . . ?
P4_1 Pt2_1 P2_1 172.64(5) . . ?
B1_1 Pt2_1 I12_1 178.05(17) . . ?
P4_1 Pt2_1 I12_1 93.01(4) . . ?
P2_1 Pt2_1 I12_1 92.61(4) . . ?
P1_2 C1_2 H1A_2 109.5 . . ?
P1_2 C1_2 H1B_2 109.5 . . ?
H1A_2 C1_2 H1B_2 109.5 . . ?
P1_2 C1_2 H1C_2 109.5 . . ?
H1A_2 C1_2 H1C_2 109.5 . . ?
H1B_2 C1_2 H1C_2 109.5 . . ?
P1_2 C2_2 H2A_2 109.5 . . ?
P1_2 C2_2 H2B_2 109.5 . . ?
H2A_2 C2_2 H2B_2 109.5 . . ?
P1_2 C2_2 H2C_2 109.5 . . ?
H2A_2 C2_2 H2C_2 109.5 . . ?
H2B_2 C2_2 H2C_2 109.5 . . ?
P2_2 C3_2 P1_2 119.4(3) . . ?
P2_2 C3_2 H3A_2 107.5 . . ?
P1_2 C3_2 H3A_2 107.5 . . ?
P2_2 C3_2 H3AB_2 107.5 . . ?
P1_2 C3_2 H3AB_2 107.5 . . ?
H3A_2 C3_2 H3AB_2 107.0 . . ?
P2_2 C4_2 H4A_2 109.5 . . ?
P2_2 C4_2 H4B_2 109.5 . . ?
H4A_2 C4_2 H4B_2 109.5 . . ?
P2_2 C4_2 H4C_2 109.5 . . ?
H4A_2 C4_2 H4C_2 109.5 . . ?
H4B_2 C4_2 H4C_2 109.5 . . ?
P2_2 C5_2 H5A_2 109.5 . . ?
P2_2 C5_2 H5B_2 109.5 . . ?
H5A_2 C5_2 H5B_2 109.5 . . ?
P2_2 C5_2 H5C_2 109.5 . . ?
H5A_2 C5_2 H5C_2 109.5 . . ?
H5B_2 C5_2 H5C_2 109.5 . . ?
P3_2 C6_2 H6A_2 109.5 . . ?
P3_2 C6_2 H6B_2 109.5 . . ?
H6A_2 C6_2 H6B_2 109.5 . . ?
P3_2 C6_2 H6C_2 109.5 . . ?
H6A_2 C6_2 H6C_2 109.5 . . ?
H6B_2 C6_2 H6C_2 109.5 . . ?
P3_2 C7_2 H7A_2 109.5 . . ?
P3_2 C7_2 H7B_2 109.5 . . ?
H7A_2 C7_2 H7B_2 109.5 . . ?
P3_2 C7_2 H7C_2 109.5 . . ?
H7A_2 C7_2 H7C_2 109.5 . . ?
H7B_2 C7_2 H7C_2 109.5 . . ?
P3_2 C8_2 P4_2 118.4(3) . . ?
P3_2 C8_2 H8A_2 107.7 . . ?
P4_2 C8_2 H8A_2 107.7 . . ?
P3_2 C8_2 H8AB_2 107.7 . . ?
P4_2 C8_2 H8AB_2 107.7 . . ?
H8A_2 C8_2 H8AB_2 107.1 . . ?
P4_2 C9_2 H9A_2 109.5 . . ?
P4_2 C9_2 H9B_2 109.5 . . ?
H9A_2 C9_2 H9B_2 109.5 . . ?
P4_2 C9_2 H9C_2 109.5 . . ?
H9A_2 C9_2 H9C_2 109.5 . . ?
H9B_2 C9_2 H9C_2 109.5 . . ?
P4_2 C10_2 H10A_2 109.5 . . ?
P4_2 C10_2 H10B_2 109.5 . . ?
H10A_2 C10_2 H10B_2 109.5 . . ?
P4_2 C10_2 H10C_2 109.5 . . ?
H10A_2 C10_2 H10C_2 109.5 . . ?
H10B_2 C10_2 H10C_2 109.5 . . ?
Pt2_2 B1_2 Pt1_2 124.2(3) . . ?
Pt2_2 B1_2 I3_2 119.4(3) . . ?
Pt1_2 B1_2 I3_2 116.4(3) . . ?
C2_2 P1_2 C1_2 103.9(3) . . ?
C2_2 P1_2 C3_2 105.1(3) . . ?
C1_2 P1_2 C3_2 100.9(3) . . ?
C2_2 P1_2 Pt1_2 112.7(2) . . ?
C1_2 P1_2 Pt1_2 116.8(2) . . ?
C3_2 P1_2 Pt1_2 115.82(18) . . ?
C4_2 P2_2 C5_2 103.9(3) . . ?
C4_2 P2_2 C3_2 101.7(3) . . ?
C5_2 P2_2 C3_2 104.2(3) . . ?
C4_2 P2_2 Pt2_2 112.3(2) . . ?
C5_2 P2_2 Pt2_2 116.7(2) . . ?
C3_2 P2_2 Pt2_2 116.31(17) . . ?
C7_2 P3_2 C6_2 104.1(3) . . ?
C7_2 P3_2 C8_2 105.0(3) . . ?
C6_2 P3_2 C8_2 102.5(3) . . ?
C7_2 P3_2 Pt1_2 111.2(2) . . ?
C6_2 P3_2 Pt1_2 116.5(2) . . ?
C8_2 P3_2 Pt1_2 116.18(18) . . ?
C10_2 P4_2 C9_2 103.5(3) . . ?
C10_2 P4_2 C8_2 104.2(3) . . ?
C9_2 P4_2 C8_2 101.6(3) . . ?
C10_2 P4_2 Pt2_2 115.7(2) . . ?
C9_2 P4_2 Pt2_2 114.2(2) . . ?
C8_2 P4_2 Pt2_2 115.76(17) . . ?
B1_2 Pt1_2 P1_2 87.09(17) . . ?
B1_2 Pt1_2 P3_2 87.45(17) . . ?
P1_2 Pt1_2 P3_2 168.33(5) . . ?
B1_2 Pt1_2 I1_2 177.53(17) . . ?
P1_2 Pt1_2 I1_2 93.00(4) . . ?
P3_2 Pt1_2 I1_2 92.90(4) . . ?
B1_2 Pt2_2 P4_2 87.03(17) . . ?
B1_2 Pt2_2 P2_2 86.20(17) . . ?
P4_2 Pt2_2 P2_2 173.17(5) . . ?
B1_2 Pt2_2 I2_2 177.75(17) . . ?
P4_2 Pt2_2 I2_2 94.27(4) . . ?
P2_2 Pt2_2 I2_2 92.47(4) . . ?
Cl2_32 C1 Cl1_31 127.3(10) . . ?
Cl2_32 C1 Cl2_31 28.4(9) . . ?
Cl1_31 C1 Cl2_31 109.5(4) . . ?
Cl2_32 C1 Cl1_32 135.8(16) . . ?
Cl1_31 C1 Cl1_32 14.5(11) . . ?
Cl2_31 C1 Cl1_32 112.7(14) . . ?
Cl2_32 C1 H1A_31 114.5 . . ?
Cl1_31 C1 H1A_31 109.8 . . ?
Cl2_31 C1 H1A_31 109.8 . . ?
Cl1_32 C1 H1A_31 95.8 . . ?
Cl2_32 C1 H1B_31 82.1 . . ?
Cl1_31 C1 H1B_31 109.8 . . ?
Cl2_31 C1 H1B_31 109.8 . . ?
Cl1_32 C1 H1B_31 119.4 . . ?
H1A_31 C1 H1B_31 108.2 . . ?
Cl2_32 C1 H1A_32 103.2 . . ?
Cl1_31 C1 H1A_32 96.9 . . ?
Cl2_31 C1 H1A_32 130.8 . . ?
Cl1_32 C1 H1A_32 103.2 . . ?
H1A_31 C1 H1A_32 98.4 . . ?
H1B_31 C1 H1A_32 21.1 . . ?
Cl2_32 C1 H1B_32 103.2 . . ?
Cl1_31 C1 H1B_32 117.6 . . ?
Cl2_31 C1 H1B_32 98.3 . . ?
Cl1_32 C1 H1B_32 103.2 . . ?
H1A_31 C1 H1B_32 11.8 . . ?
H1B_31 C1 H1B_32 111.2 . . ?
H1A_32 C1 H1B_32 105.2 . . ?
Cl2_32 Cl2_31 C1 75.6(5) . . ?
Cl2_31 Cl2_32 C1 76.0(6) . . ?
Cl2_4 C1_4 Cl1_4 110.9(3) . . ?
Cl2_4 C1_4 H1A_4 109.5 . . ?
Cl1_4 C1_4 H1A_4 109.5 . . ?
Cl2_4 C1_4 H1AB_4 109.5 . . ?
Cl1_4 C1_4 H1AB_4 109.5 . . ?
H1A_4 C1_4 H1AB_4 108.0 . . ?
Cl1_51 C1_51 Cl2_51 115.4(9) . . ?
Cl1_51 C1_51 H1A_51 108.4 . . ?
Cl2_51 C1_51 H1A_51 108.4 . . ?
Cl1_51 C1_51 H1AB_51 108.4 . . ?
Cl2_51 C1_51 H1AB_51 108.4 . . ?
H1A_51 C1_51 H1AB_51 107.5 . . ?
Cl1_52 C1_52 Cl2_52 111.4(11) . . ?
Cl1_52 C1_52 H1A_52 109.3 . . ?
Cl2_52 C1_52 H1A_52 109.3 . . ?
Cl1_52 C1_52 H1AB_52 109.3 . . ?
Cl2_52 C1_52 H1AB_52 109.3 . . ?
H1A_52 C1_52 H1AB_52 108.0 . . ?
Cl2_61 C1_61 Cl1_61 108.9(11) . . ?
Cl2_61 C1_61 H1A_61 109.9 . . ?
Cl1_61 C1_61 H1A_61 109.9 . . ?
Cl2_61 C1_61 H1AB_61 109.9 . . ?
Cl1_61 C1_61 H1AB_61 109.9 . . ?
H1A_61 C1_61 H1AB_61 108.3 . . ?
Cl2_62 C1_62 Cl1_62 120.5(14) . . ?
Cl2_62 C1_62 H1A_62 107.2 . . ?
Cl1_62 C1_62 H1A_62 107.2 . . ?
Cl2_62 C1_62 H1AB_62 107.2 . . ?
Cl1_62 C1_62 H1AB_62 107.2 . . ?
H1A_62 C1_62 H1AB_62 106.8 . . ?

loop_
_geom_bond_atom_site_label_1
_geom_bond_atom_site_label_2
_geom_bond_distance
_geom_bond_site_symmetry_2
_geom_bond_publ_flag
C1_1 P1_1 1.799(7) . ?
C1_1 H1A_1 0.9800 . ?
C1_1 H1B_1 0.9800 . ?
C1_1 H1C_1 0.9800 . ?
C2_1 P1_1 1.815(7) . ?
C2_1 H2A_1 0.9800 . ?
C2_1 H2B_1 0.9800 . ?
C2_1 H2C_1 0.9800 . ?
C3_1 P2_1 1.820(5) . ?
C3_1 P1_1 1.825(5) . ?
C3_1 H3A_1 0.9900 . ?
C3_1 H3AB_1 0.9900 . ?
C4_1 P2_1 1.798(6) . ?
C4_1 H4A_1 0.9800 . ?
C4_1 H4B_1 0.9800 . ?
C4_1 H4C_1 0.9800 . ?
C5_1 P2_1 1.817(6) . ?
C5_1 H5A_1 0.9800 . ?
C5_1 H5B_1 0.9800 . ?
C5_1 H5C_1 0.9800 . ?
C6_1 P3_1 1.821(6) . ?
C6_1 H6A_1 0.9800 . ?
C6_1 H6B_1 0.9800 . ?
C6_1 H6C_1 0.9800 . ?
C7_1 P3_1 1.820(6) . ?
C7_1 H7A_1 0.9800 . ?
C7_1 H7B_1 0.9800 . ?
C7_1 H7C_1 0.9800 . ?
C8_1 P4_1 1.825(6) . ?
C8_1 P3_1 1.837(6) . ?
C8_1 H8A_1 0.9900 . ?
C8_1 H8AB_1 0.9900 . ?
C9_1 P4_1 1.813(6) . ?
C9_1 H9A_1 0.9800 . ?
C9_1 H9B_1 0.9800 . ?
C9_1 H9C_1 0.9800 . ?
C10_1 P4_1 1.811(6) . ?
C10_1 H10A_1 0.9800 . ?
C10_1 H10B_1 0.9800 . ?
C10_1 H10C_1 0.9800 . ?
B1_1 Pt2_1 1.958(6) . ?
B1_1 Pt1_1 1.960(6) . ?
B1_1 I13_1 2.270(6) . ?
P1_1 Pt1_1 2.3034(14) . ?
P2_1 Pt2_1 2.2888(14) . ?
P3_1 Pt1_1 2.2928(14) . ?
P4_1 Pt2_1 2.2883(14) . ?
I11_1 Pt1_1 2.7726(4) . ?
I12_1 Pt2_1 2.7575(4) . ?
C1_2 P1_2 1.822(6) . ?
C1_2 H1A_2 0.9800 . ?
C1_2 H1B_2 0.9800 . ?
C1_2 H1C_2 0.9800 . ?
C2_2 P1_2 1.799(6) . ?
C2_2 H2A_2 0.9800 . ?
C2_2 H2B_2 0.9800 . ?
C2_2 H2C_2 0.9800 . ?
C3_2 P2_2 1.827(5) . ?
C3_2 P1_2 1.841(5) . ?
C3_2 H3A_2 0.9900 . ?
C3_2 H3AB_2 0.9900 . ?
C4_2 P2_2 1.810(6) . ?
C4_2 H4A_2 0.9800 . ?
C4_2 H4B_2 0.9800 . ?
C4_2 H4C_2 0.9800 . ?
C5_2 P2_2 1.821(6) . ?
C5_2 H5A_2 0.9800 . ?
C5_2 H5B_2 0.9800 . ?
C5_2 H5C_2 0.9800 . ?
C6_2 P3_2 1.805(5) . ?
C6_2 H6A_2 0.9800 . ?
C6_2 H6B_2 0.9800 . ?
C6_2 H6C_2 0.9800 . ?
C7_2 P3_2 1.803(6) . ?
C7_2 H7A_2 0.9800 . ?
C7_2 H7B_2 0.9800 . ?
C7_2 H7C_2 0.9800 . ?
C8_2 P3_2 1.824(5) . ?
C8_2 P4_2 1.837(5) . ?
C8_2 H8A_2 0.9900 . ?
C8_2 H8AB_2 0.9900 . ?
C9_2 P4_2 1.807(6) . ?
C9_2 H9A_2 0.9800 . ?
C9_2 H9B_2 0.9800 . ?
C9_2 H9C_2 0.9800 . ?
C10_2 P4_2 1.804(6) . ?
C10_2 H10A_2 0.9800 . ?
C10_2 H10B_2 0.9800 . ?
C10_2 H10C_2 0.9800 . ?
B1_2 Pt2_2 1.954(6) . ?
B1_2 Pt1_2 1.971(6) . ?
B1_2 I3_2 2.263(6) . ?
P1_2 Pt1_2 2.2842(14) . ?
P2_2 Pt2_2 2.2991(14) . ?
P3_2 Pt1_2 2.2933(14) . ?
P4_2 Pt2_2 2.2897(14) . ?
I1_2 Pt1_2 2.7594(4) . ?
I2_2 Pt2_2 2.7649(4) . ?
C1 Cl2_32 1.749(6) . ?
C1 Cl1_31 1.752(5) . ?
C1 Cl2_31 1.752(5) . ?
C1 Cl1_32 1.752(6) . ?
C1 H1A_31 0.9900 . ?
C1 H1B_31 0.9900 . ?
C1 H1A_32 0.9900 . ?
C1 H1B_32 0.9900 . ?
Cl2_31 Cl2_32 0.86(3) . ?
C1_4 Cl2_4 1.755(6) . ?
C1_4 Cl1_4 1.768(6) . ?
C1_4 H1A_4 0.9900 . ?
C1_4 H1AB_4 0.9900 . ?
C1_51 Cl1_51 1.722(16) . ?
C1_51 Cl2_51 1.728(16) . ?
C1_51 H1A_51 0.9900 . ?
C1_51 H1AB_51 0.9900 . ?
C1_52 Cl1_52 1.730(18) . ?
C1_52 Cl2_52 1.791(19) . ?
C1_52 H1A_52 0.9900 . ?
C1_52 H1AB_52 0.9900 . ?
C1_61 Cl2_61 1.604(18) . ?
C1_61 Cl1_61 1.89(3) . ?
C1_61 H1A_61 0.9900 . ?
C1_61 H1AB_61 0.9900 . ?
C1_62 Cl2_62 1.69(2) . ?
C1_62 Cl1_62 1.69(3) . ?
C1_62 H1A_62 0.9900 . ?
C1_62 H1AB_62 0.9900 . ?

loop_
_geom_torsion_atom_site_label_1
_geom_torsion_atom_site_label_2
_geom_torsion_atom_site_label_3
_geom_torsion_atom_site_label_4
_geom_torsion
_geom_torsion_site_symmetry_1
_geom_torsion_site_symmetry_2
_geom_torsion_site_symmetry_3
_geom_torsion_site_symmetry_4
_geom_torsion_publ_flag
P2_1 C3_1 P1_1 C1_1 -177.6(4) . . . . ?
P2_1 C3_1 P1_1 C2_1 -71.2(4) . . . . ?
P2_1 C3_1 P1_1 Pt1_1 51.9(4) . . . . ?
P1_1 C3_1 P2_1 C4_1 83.6(4) . . . . ?
P1_1 C3_1 P2_1 C5_1 -167.8(4) . . . . ?
P1_1 C3_1 P2_1 Pt2_1 -44.6(4) . . . . ?
P4_1 C8_1 P3_1 C7_1 83.6(4) . . . . ?
P4_1 C8_1 P3_1 C6_1 -168.7(3) . . . . ?
P4_1 C8_1 P3_1 Pt1_1 -43.5(4) . . . . ?
P3_1 C8_1 P4_1 C10_1 172.1(3) . . . . ?
P3_1 C8_1 P4_1 C9_1 -80.1(4) . . . . ?
P3_1 C8_1 P4_1 Pt2_1 46.6(4) . . . . ?
P2_2 C3_2 P1_2 C2_2 -78.0(4) . . . . ?
P2_2 C3_2 P1_2 C1_2 174.2(3) . . . . ?
P2_2 C3_2 P1_2 Pt1_2 47.1(4) . . . . ?
P1_2 C3_2 P2_2 C4_2 -167.6(3) . . . . ?
P1_2 C3_2 P2_2 C5_2 84.6(4) . . . . ?
P1_2 C3_2 P2_2 Pt2_2 -45.3(4) . . . . ?
P4_2 C8_2 P3_2 C7_2 70.6(4) . . . . ?
P4_2 C8_2 P3_2 C6_2 179.1(3) . . . . ?
P4_2 C8_2 P3_2 Pt1_2 -52.7(4) . . . . ?
P3_2 C8_2 P4_2 C10_2 -85.5(4) . . . . ?
P3_2 C8_2 P4_2 C9_2 167.2(4) . . . . ?
P3_2 C8_2 P4_2 Pt2_2 42.8(4) . . . . ?
Cl1_31 C1 Cl2_31 Cl2_32 134.3(17) . . . . ?
Cl1_32 C1 Cl2_31 Cl2_32 149(2) . . . . ?
Cl1_31 C1 Cl2_32 Cl2_31 -58(2) . . . . ?
Cl1_32 C1 Cl2_32 Cl2_31 -42(3) . . . . ?
